data_7034220
loop_
_publ_author_name
'Abai, Mahpuzah'
'Atkins, Martin P.'
'Hassan, Amiruddin'
'Holbrey, John D.'
'Kuah, Yongcheun'
'Nockemann, Peter'
'Oliferenko, Alexander A.'
'Plechkova, Natalia V.'
'Rafeen, Syamzari'
'Rahman, Adam A.'
'Ramli, Rafin'
'Shariff, Shahidah M.'
'Seddon, Kenneth R.'
'Srinivasan, Geetha'
'Zou, Yiran'

_publ_section_title
;
 An ionic liquid process for mercury removal from natural gas.
;
_journal_issue 18
_journal_name_full 'Dalton transactions (Cambridge, England : 2003)'
_journal_page_first 8617
_journal_page_last 8624
_journal_paper_doi 10.1039/c4dt03273j
_journal_volume 44
_journal_year 2015
_chemical_formula_moiety 'Cl3 Cu, C13 H30 N'
_chemical_formula_sum 'C13 H30 Cl3 Cu N'
_chemical_formula_weight 370.27
_chemical_name_systematic
;
 ? 
;
_space_group_crystal_system monoclinic
_space_group_IT_number 14
_space_group_name_Hall '-P 2yn'
_space_group_name_H-M_alt 'P 1 21/n 1'
_symmetry_space_group_name_Hall '-P 2yn'
_symmetry_space_group_name_H-M 'P 1 21/n 1'
_atom_sites_solution_hydrogens geom
_atom_sites_solution_primary direct
_atom_sites_solution_secondary difmap
_audit_creation_date 2014-10-16
_audit_creation_method
;
Olex2 1.2
(compiled 2014.08.28 svn.r2986 for OlexSys, GUI svn.r4874)
;
_audit_update_record
;
2014-10-16 deposited with the CCDC.
2015-02-13 downloaded from the CCDC.
;
_cell_angle_alpha 90.00
_cell_angle_beta 100.016(2)
_cell_angle_gamma 90.00
_cell_formula_units_Z 4
_cell_length_a 9.2771(4)
_cell_length_b 15.6784(5)
_cell_length_c 12.5521(5)
_cell_measurement_temperature 120(2)
_cell_volume 1797.88(12)
_computing_molecular_graphics 'Olex2 (Dolomanov et al., 2009)'
_computing_publication_material 'Olex2 (Dolomanov et al., 2009)'
_computing_structure_refinement 'ShelXL (Sheldrick, 2008)'
_computing_structure_solution 'ShelXS (Sheldrick, 2008)'
_diffrn_ambient_temperature 120.0
_diffrn_measured_fraction_theta_full 0.999
_diffrn_measured_fraction_theta_max 0.999
_diffrn_radiation_monochromator graphite
_diffrn_radiation_type MoK\a
_diffrn_radiation_wavelength 0.71073
_diffrn_reflns_av_R_equivalents 0.0469
_diffrn_reflns_av_unetI/netI 0.0382
_diffrn_reflns_limit_h_max 12
_diffrn_reflns_limit_h_min -12
_diffrn_reflns_limit_k_max 20
_diffrn_reflns_limit_k_min -20
_diffrn_reflns_limit_l_max 16
_diffrn_reflns_limit_l_min -16
_diffrn_reflns_number 21158
_diffrn_reflns_theta_full 27.48
_diffrn_reflns_theta_max 27.48
_diffrn_reflns_theta_min 2.99
_diffrn_source 'fine-focus sealed tube'
_exptl_absorpt_coefficient_mu 1.647
_exptl_absorpt_correction_T_max 0.781
_exptl_absorpt_correction_T_min 0.547
_exptl_absorpt_correction_type multi-scan
_exptl_absorpt_process_details SADABS
_exptl_crystal_colour 'clear dark orange'
_exptl_crystal_colour_lustre clear
_exptl_crystal_colour_modifier dark
_exptl_crystal_colour_primary orange
_exptl_crystal_density_diffrn 1.368
_exptl_crystal_density_method 'not measured'
_exptl_crystal_description block
_exptl_crystal_F_000 780
_exptl_crystal_recrystallization_method 'Re-crystallisation from solvent: water'
_exptl_crystal_size_max 0.36
_exptl_crystal_size_mid 0.22
_exptl_crystal_size_min 0.15
_refine_diff_density_max 0.478
_refine_diff_density_min -0.815
_refine_diff_density_rms 0.110
_refine_ls_extinction_method none
_refine_ls_goodness_of_fit_ref 1.097
_refine_ls_hydrogen_treatment constr
_refine_ls_matrix_type full
_refine_ls_number_parameters 167
_refine_ls_number_reflns 4122
_refine_ls_number_restraints 0
_refine_ls_restrained_S_all 1.097
_refine_ls_R_factor_all 0.0481
_refine_ls_R_factor_gt 0.0377
_refine_ls_shift/su_max 0.001
_refine_ls_shift/su_mean 0.000
_refine_ls_structure_factor_coef Fsqd
_refine_ls_weighting_details 'calc w=1/[\s^2^(Fo^2^)+(0.0475P)^2^+0.7265P] where P=(Fo^2^+2Fc^2^)/3'
_refine_ls_weighting_scheme calc
_refine_ls_wR_factor_gt 0.0898
_refine_ls_wR_factor_ref 0.0951
_reflns_number_gt 3459
_reflns_number_total 4122
_reflns_threshold_expression >2sigma(I)
_cod_data_source_file c4dt03273j1.cif
_cod_data_source_block 2010src1025
_cod_depositor_comments 'Adding full bibliography for 7034220.cif.'
_cod_database_code 7034220
_olex2_refinement_description
;
1. Fixed Uiso
 At 1.2 times of:
  All C(H,H) groups
 At 1.5 times of:
  All C(H,H,H) groups
2.a Secondary CH2 refined with riding coordinates:
 C1(H1A,H1B), C9(H9A,H9B), C10(H10A,H10B), C5(H5A,H5B), C6(H6A,H6B), C2(H2A,
 H2B), C11(H11A,H11B), C7(H7A,H7B), C3(H3A,H3B)
2.b Idealised Me refined as rotating group:
 C12(H12A,H12B,H12C), C4(H4A,H4B,H4C), C13(H13A,H13B,H13C), C8(H8A,H8B,H8C)
;
_olex2_submission_special_instructions 'No special instructions were received'

loop_
_space_group_symop_id
_space_group_symop_operation_xyz
1 'x, y, z'
2 '-x+1/2, y+1/2, -z+1/2'
3 '-x, -y, -z'
4 'x-1/2, -y-1/2, z-1/2'

loop_
_atom_site_label
_atom_site_type_symbol
_atom_site_fract_x
_atom_site_fract_y
_atom_site_fract_z
_atom_site_U_iso_or_equiv
_atom_site_adp_type
_atom_site_occupancy
_atom_site_calc_flag
_atom_site_refinement_flags_posn
Cu1 Cu 0.55533(3) 0.094988(17) 0.96323(2) 0.02338(10) Uani 1 d .
Cl1 Cl 0.76034(6) 0.12566(4) 0.90568(5) 0.02860(14) Uani 1 d .
Cl2 Cl 0.44849(7) 0.21984(4) 0.95138(5) 0.03394(15) Uani 1 d .
Cl3 Cl 0.35339(6) 0.00732(4) 0.91017(5) 0.02770(14) Uani 1 d .
N1 N 0.09467(19) 0.13464(12) 1.18099(15) 0.0215(4) Uani 1 d .
C1 C -0.0346(2) 0.19457(14) 1.17953(19) 0.0243(5) Uani 1 d .
H1A H -0.1181 0.1728 1.1266 0.029 Uiso 1 calc R
H1B H -0.0638 0.1934 1.2517 0.029 Uiso 1 calc R
C12 C 0.1637(3) -0.09470(15) 1.3886(2) 0.0346(6) Uani 1 d .
H12A H 0.2078 -0.0957 1.3231 0.052 Uiso 1 calc GR
H12B H 0.1542 -0.1532 1.4141 0.052 Uiso 1 calc GR
H12C H 0.2262 -0.0618 1.4450 0.052 Uiso 1 calc GR
C9 C 0.0519(2) 0.04677(14) 1.21573(19) 0.0244(5) Uani 1 d .
H9A H -0.0343 0.0271 1.1636 0.029 Uiso 1 calc R
H9B H 0.1333 0.0070 1.2107 0.029 Uiso 1 calc R
C10 C 0.0157(3) 0.04050(15) 1.3287(2) 0.0322(6) Uani 1 d .
H10A H -0.0809 0.0669 1.3300 0.039 Uiso 1 calc R
H10B H 0.0901 0.0719 1.3802 0.039 Uiso 1 calc R
C5 C 0.2272(2) 0.17012(15) 1.2563(2) 0.0267(5) Uani 1 d .
H5A H 0.2575 0.2236 1.2247 0.032 Uiso 1 calc R
H5B H 0.1976 0.1848 1.3261 0.032 Uiso 1 calc R
C6 C 0.3581(3) 0.11106(16) 1.2784(3) 0.0378(6) Uani 1 d .
H6A H 0.3822 0.0904 1.2091 0.045 Uiso 1 calc R
H6B H 0.3342 0.0610 1.3202 0.045 Uiso 1 calc R
C4 C -0.1169(3) 0.43184(16) 1.1175(2) 0.0355(6) Uani 1 d .
H4A H -0.0747 0.4375 1.0515 0.053 Uiso 1 calc GR
H4B H -0.0482 0.4545 1.1791 0.053 Uiso 1 calc GR
H4C H -0.2089 0.4639 1.1092 0.053 Uiso 1 calc GR
C2 C -0.0062(2) 0.28647(15) 1.1512(2) 0.0274(5) Uani 1 d .
H2A H 0.0667 0.3119 1.2095 0.033 Uiso 1 calc R
H2B H 0.0347 0.2881 1.0835 0.033 Uiso 1 calc R
C13 C 0.1287(3) 0.12538(17) 1.0687(2) 0.0305(5) Uani 1 d .
H13A H 0.0387 0.1115 1.0182 0.046 Uiso 1 calc GR
H13B H 0.2003 0.0795 1.0679 0.046 Uiso 1 calc GR
H13C H 0.1691 0.1790 1.0468 0.046 Uiso 1 calc GR
C11 C 0.0129(3) -0.05347(15) 1.3633(2) 0.0332(6) Uani 1 d .
H11A H -0.0341 -0.0573 1.4282 0.040 Uiso 1 calc R
H11B H -0.0482 -0.0861 1.3047 0.040 Uiso 1 calc R
C7 C 0.4905(3) 0.15790(17) 1.3425(2) 0.0368(6) Uani 1 d .
H7A H 0.4592 0.1877 1.4041 0.044 Uiso 1 calc R
H7B H 0.5650 0.1151 1.3727 0.044 Uiso 1 calc R
C3 C -0.1466(3) 0.33800(15) 1.1370(2) 0.0318(5) Uani 1 d .
H3A H -0.1916 0.3324 1.2027 0.038 Uiso 1 calc R
H3B H -0.2166 0.3152 1.0749 0.038 Uiso 1 calc R
C8 C 0.5597(3) 0.2210(2) 1.2788(3) 0.0584(9) Uani 1 d .
H8A H 0.5866 0.1929 1.2154 0.088 Uiso 1 calc GR
H8B H 0.6476 0.2444 1.3239 0.088 Uiso 1 calc GR
H8C H 0.4904 0.2672 1.2552 0.088 Uiso 1 calc GR

loop_
_atom_site_aniso_label
_atom_site_aniso_U_11
_atom_site_aniso_U_22
_atom_site_aniso_U_33
_atom_site_aniso_U_23
_atom_site_aniso_U_13
_atom_site_aniso_U_12
Cu1 0.01820(15) 0.02624(17) 0.02642(17) 0.00037(10) 0.00587(11) 0.00111(10)
Cl1 0.0207(3) 0.0349(3) 0.0314(3) 0.0009(2) 0.0079(2) -0.0021(2)
Cl2 0.0344(3) 0.0308(3) 0.0389(3) 0.0030(2) 0.0128(3) 0.0089(3)
Cl3 0.0193(3) 0.0336(3) 0.0291(3) 0.0044(2) 0.0010(2) -0.0012(2)
N1 0.0156(8) 0.0249(9) 0.0241(10) -0.0012(7) 0.0033(7) -0.0006(7)
C1 0.0167(10) 0.0278(12) 0.0295(12) -0.0025(9) 0.0067(9) 0.0009(9)
C12 0.0357(14) 0.0298(13) 0.0384(15) 0.0038(10) 0.0066(11) -0.0042(11)
C9 0.0196(10) 0.0208(11) 0.0339(13) -0.0045(9) 0.0073(9) -0.0016(9)
C10 0.0342(13) 0.0246(12) 0.0423(15) -0.0016(10) 0.0188(11) -0.0033(10)
C5 0.0197(11) 0.0276(12) 0.0311(12) 0.0017(9) -0.0002(9) -0.0055(9)
C6 0.0222(12) 0.0280(13) 0.0585(18) 0.0036(12) -0.0064(12) -0.0026(10)
C4 0.0291(13) 0.0323(13) 0.0469(16) 0.0083(12) 0.0116(11) 0.0058(11)
C2 0.0211(11) 0.0306(12) 0.0307(13) 0.0048(10) 0.0053(9) 0.0019(9)
C13 0.0241(12) 0.0424(14) 0.0269(13) -0.0009(10) 0.0094(9) 0.0052(11)
C11 0.0331(13) 0.0255(12) 0.0450(15) 0.0005(11) 0.0182(11) -0.0048(11)
C7 0.0240(12) 0.0359(14) 0.0457(16) 0.0082(12) -0.0075(11) -0.0035(11)
C3 0.0234(12) 0.0323(13) 0.0395(15) 0.0041(11) 0.0049(10) 0.0028(10)
C8 0.0334(15) 0.081(2) 0.056(2) 0.0220(17) -0.0054(14) -0.0267(16)

loop_
_atom_type_symbol
_atom_type_description
_atom_type_scat_dispersion_real
_atom_type_scat_dispersion_imag
_atom_type_scat_source
C C 0.0033 0.0016 'International Tables Vol C Tables 4.2.6.8 and 6.1.1.4'
H H 0.0000 0.0000 'International Tables Vol C Tables 4.2.6.8 and 6.1.1.4'
N N 0.0061 0.0033 'International Tables Vol C Tables 4.2.6.8 and 6.1.1.4'
Cl Cl 0.1484 0.1585 'International Tables Vol C Tables 4.2.6.8 and 6.1.1.4'
Cu Cu 0.3201 1.2651 'International Tables Vol C Tables 4.2.6.8 and 6.1.1.4'

loop_
_geom_angle_atom_site_label_1
_geom_angle_atom_site_label_2
_geom_angle_atom_site_label_3
_geom_angle
_geom_angle_site_symmetry_1
_geom_angle_site_symmetry_3
Cl1 Cu1 Cl3 98.22(2) . 3_657
Cl1 Cu1 Cl3 137.21(2) . .
Cl2 Cu1 Cl1 100.91(3) . .
Cl2 Cu1 Cl3 140.80(3) . 3_657
Cl2 Cu1 Cl3 100.17(2) . .
Cl3 Cu1 Cl3 88.13(2) 3_657 .
Cu1 Cl3 Cu1 91.87(2) 3_657 .
C9 N1 C1 108.61(16) . .
C9 N1 C5 112.14(17) . .
C5 N1 C1 109.40(17) . .
C13 N1 C1 109.98(17) . .
C13 N1 C9 106.83(17) . .
C13 N1 C5 109.85(17) . .
N1 C1 H1A 108.6 . .
N1 C1 H1B 108.6 . .
H1A C1 H1B 107.5 . .
C2 C1 N1 114.86(18) . .
C2 C1 H1A 108.6 . .
C2 C1 H1B 108.6 . .
H12A C12 H12B 109.5 . .
H12A C12 H12C 109.5 . .
H12B C12 H12C 109.5 . .
C11 C12 H12A 109.5 . .
C11 C12 H12B 109.5 . .
C11 C12 H12C 109.5 . .
N1 C9 H9A 108.3 . .
N1 C9 H9B 108.3 . .
H9A C9 H9B 107.4 . .
C10 C9 N1 116.03(18) . .
C10 C9 H9A 108.3 . .
C10 C9 H9B 108.3 . .
C9 C10 H10A 109.6 . .
C9 C10 H10B 109.6 . .
C9 C10 C11 110.1(2) . .
H10A C10 H10B 108.2 . .
C11 C10 H10A 109.6 . .
C11 C10 H10B 109.6 . .
N1 C5 H5A 108.5 . .
N1 C5 H5B 108.5 . .
H5A C5 H5B 107.5 . .
C6 C5 N1 115.3(2) . .
C6 C5 H5A 108.5 . .
C6 C5 H5B 108.5 . .
C5 C6 H6A 109.6 . .
C5 C6 H6B 109.6 . .
C5 C6 C7 110.3(2) . .
H6A C6 H6B 108.1 . .
C7 C6 H6A 109.6 . .
C7 C6 H6B 109.6 . .
H4A C4 H4B 109.5 . .
H4A C4 H4C 109.5 . .
H4B C4 H4C 109.5 . .
C3 C4 H4A 109.5 . .
C3 C4 H4B 109.5 . .
C3 C4 H4C 109.5 . .
C1 C2 H2A 109.5 . .
C1 C2 H2B 109.5 . .
H2A C2 H2B 108.1 . .
C3 C2 C1 110.63(19) . .
C3 C2 H2A 109.5 . .
C3 C2 H2B 109.5 . .
N1 C13 H13A 109.5 . .
N1 C13 H13B 109.5 . .
N1 C13 H13C 109.5 . .
H13A C13 H13B 109.5 . .
H13A C13 H13C 109.5 . .
H13B C13 H13C 109.5 . .
C12 C11 C10 113.9(2) . .
C12 C11 H11A 108.8 . .
C12 C11 H11B 108.8 . .
C10 C11 H11A 108.8 . .
C10 C11 H11B 108.8 . .
H11A C11 H11B 107.7 . .
C6 C7 H7A 108.6 . .
C6 C7 H7B 108.6 . .
H7A C7 H7B 107.6 . .
C8 C7 C6 114.7(2) . .
C8 C7 H7A 108.6 . .
C8 C7 H7B 108.6 . .
C4 C3 H3A 109.4 . .
C4 C3 H3B 109.4 . .
C2 C3 C4 111.0(2) . .
C2 C3 H3A 109.4 . .
C2 C3 H3B 109.4 . .
H3A C3 H3B 108.0 . .
C7 C8 H8A 109.5 . .
C7 C8 H8B 109.5 . .
C7 C8 H8C 109.5 . .
H8A C8 H8B 109.5 . .
H8A C8 H8C 109.5 . .
H8B C8 H8C 109.5 . .

loop_
_geom_bond_atom_site_label_1
_geom_bond_atom_site_label_2
_geom_bond_distance
_geom_bond_site_symmetry_2
Cu1 Cl1 2.2019(6) .
Cu1 Cl2 2.1874(6) .
Cu1 Cl3 2.3123(6) 3_657
Cu1 Cl3 2.3256(6) .
Cl3 Cu1 2.3123(6) 3_657
N1 C1 1.521(3) .
N1 C9 1.518(3) .
N1 C5 1.520(3) .
N1 C13 1.504(3) .
C1 H1A 0.9900 .
C1 H1B 0.9900 .
C1 C2 1.518(3) .
C12 H12A 0.9800 .
C12 H12B 0.9800 .
C12 H12C 0.9800 .
C12 C11 1.524(4) .
C9 H9A 0.9900 .
C9 H9B 0.9900 .
C9 C10 1.517(3) .
C10 H10A 0.9900 .
C10 H10B 0.9900 .
C10 C11 1.537(3) .
C5 H5A 0.9900 .
C5 H5B 0.9900 .
C5 C6 1.514(3) .
C6 H6A 0.9900 .
C6 H6B 0.9900 .
C6 C7 1.533(3) .
C4 H4A 0.9800 .
C4 H4B 0.9800 .
C4 H4C 0.9800 .
C4 C3 1.525(3) .
C2 H2A 0.9900 .
C2 H2B 0.9900 .
C2 C3 1.517(3) .
C13 H13A 0.9800 .
C13 H13B 0.9800 .
C13 H13C 0.9800 .
C11 H11A 0.9900 .
C11 H11B 0.9900 .
C7 H7A 0.9900 .
C7 H7B 0.9900 .
C7 C8 1.485(4) .
C3 H3A 0.9900 .
C3 H3B 0.9900 .
C8 H8A 0.9800 .
C8 H8B 0.9800 .
C8 H8C 0.9800 .
